data_7239012
loop_
_publ_author_name
'Awheda, Ismail'
'Saygili, Nezire'
'Garner, A. Christopher'
'Wallis, John D.'

_publ_section_title
;
 Activation and regioselectivity of five-membered cyclic thionocarbamates
 to nucleophilic attack
;
_journal_issue 47
_journal_name_full 'RSC Advances'
_journal_page_first 24997
_journal_paper_doi 10.1039/c3ra41074a
_journal_volume 3
_journal_year 2013
_chemical_formula_sum 'C16 H30 N2 O5 S'
_chemical_formula_weight 362.48
_chemical_name_systematic
;
N,N-Dimethyl-O-((N',N'-di-Boc)-2-aminopropyl) thionocarbamate
compound 37
;
_space_group_IT_number 14
_space_group_name_Hall '-P 2yn'
_space_group_name_H-M_alt 'P 1 21/n 1'
_symmetry_cell_setting monoclinic
_symmetry_space_group_name_H-M 'P 1 21/n 1'
_atom_sites_solution_hydrogens geom
_atom_sites_solution_primary direct
_atom_sites_solution_secondary difmap
_audit_creation_method SHELXL-97
_cell_angle_alpha 90.00
_cell_angle_beta 94.909(3)
_cell_angle_gamma 90.00
_cell_formula_units_Z 4
_cell_length_a 5.9611(2)
_cell_length_b 19.2487(6)
_cell_length_c 17.6222(5)
_cell_measurement_reflns_used 4960
_cell_measurement_temperature 150(2)
_cell_measurement_theta_max 29.3468
_cell_measurement_theta_min 3.1686
_cell_volume 2014.61(11)
_computing_cell_refinement
;
CrysAlisPro, Oxford Diffraction Ltd.,
Version 1.171.33.55 (release 05-01-2010 CrysAlis171 .NET)
(compiled Jan 5 2010,16:28:46)
;
_computing_data_collection
;
CrysAlisPro, Oxford Diffraction Ltd.,
Version 1.171.33.55 (release 05-01-2010 CrysAlis171 .NET)
(compiled Jan 5 2010,16:28:46)
;
_computing_data_reduction
;
CrysAlisPro, Oxford Diffraction Ltd.,
Version 1.171.33.55 (release 05-01-2010 CrysAlis171 .NET)
(compiled Jan 5 2010,16:28:46)
;
_computing_structure_refinement 'SHELXL-97 (Sheldrick, 1997)'
_computing_structure_solution 'SHELXS-97 (Sheldrick, 1990)'
_diffrn_ambient_temperature 150(2)
_diffrn_detector_area_resol_mean 15.9832
_diffrn_measured_fraction_theta_full 0.991
_diffrn_measured_fraction_theta_max 0.828
_diffrn_measurement_device_type 'Xcalibur, Sapphire3'
_diffrn_measurement_method '\w scans'
_diffrn_radiation_monochromator graphite
_diffrn_radiation_source 'Enhance (Mo) X-ray Source'
_diffrn_radiation_type MoK\a
_diffrn_radiation_wavelength 0.71073
_diffrn_reflns_av_R_equivalents 0.0176
_diffrn_reflns_av_sigmaI/netI 0.0372
_diffrn_reflns_limit_h_max 7
_diffrn_reflns_limit_h_min -7
_diffrn_reflns_limit_k_max 15
_diffrn_reflns_limit_k_min -26
_diffrn_reflns_limit_l_max 23
_diffrn_reflns_limit_l_min -16
_diffrn_reflns_number 8768
_diffrn_reflns_theta_full 26.50
_diffrn_reflns_theta_max 29.41
_diffrn_reflns_theta_min 3.38
_exptl_absorpt_coefficient_mu 0.186
_exptl_absorpt_correction_T_max 0.966
_exptl_absorpt_correction_T_min 0.943
_exptl_absorpt_correction_type analytical
_exptl_absorpt_process_details
;
CrysAlisPro, Oxford Diffraction Ltd.,
Version 1.171.33.55 (release 05-01-2010 CrysAlis171 .NET)
(compiled Jan 5 2010,16:28:46)
Analytical numeric absorption correction using a multifaceted crystal
model based on expressions derived by R.C. Clark & J.S. Reid.
(Clark, R. C. & Reid, J. S. (1995). Acta Cryst. A51, 887-897)
;
_exptl_crystal_colour colourless
_exptl_crystal_density_diffrn 1.195
_exptl_crystal_density_method 'not measured'
_exptl_crystal_description block
_exptl_crystal_F_000 784
_exptl_crystal_size_max 0.45
_exptl_crystal_size_mid 0.37
_exptl_crystal_size_min 0.22
_refine_diff_density_max 0.284
_refine_diff_density_min -0.272
_refine_diff_density_rms 0.043
_refine_ls_extinction_method none
_refine_ls_goodness_of_fit_ref 1.058
_refine_ls_hydrogen_treatment constr
_refine_ls_matrix_type full
_refine_ls_number_parameters 226
_refine_ls_number_reflns 4616
_refine_ls_number_restraints 0
_refine_ls_restrained_S_all 1.058
_refine_ls_R_factor_all 0.0562
_refine_ls_R_factor_gt 0.0398
_refine_ls_shift/su_max 0.000
_refine_ls_shift/su_mean 0.000
_refine_ls_structure_factor_coef Fsqd
_refine_ls_weighting_details 'calc w=1/[\s^2^(Fo^2^)+(0.0589P)^2^+0.0000P] where P=(Fo^2^+2Fc^2^)/3'
_refine_ls_weighting_scheme calc
_refine_ls_wR_factor_gt 0.1018
_refine_ls_wR_factor_ref 0.1058
_reflns_number_gt 3514
_reflns_number_total 4616
_reflns_threshold_expression >2sigma(I)
_cod_data_source_file c3ra41074a.txt
_cod_data_source_block compound37
_cod_original_sg_symbol_H-M P21/n
_cod_database_code 7239012

loop_
_symmetry_equiv_pos_as_xyz
'x, y, z'
'-x+1/2, y+1/2, -z+1/2'
'-x, -y, -z'
'x-1/2, -y-1/2, z-1/2'

loop_
_atom_site_label
_atom_site_type_symbol
_atom_site_fract_x
_atom_site_fract_y
_atom_site_fract_z
_atom_site_U_iso_or_equiv
_atom_site_adp_type
_atom_site_occupancy
_atom_site_symmetry_multiplicity
_atom_site_calc_flag
_atom_site_refinement_flags
S1 S 0.86615(6) 0.03806(2) 0.34149(2) 0.03091(12) Uani 1 1 d .
O1 O 1.17324(16) 0.12741(5) 0.40131(5) 0.0238(2) Uani 1 1 d .
O2 O 1.08084(18) 0.26417(5) 0.27093(6) 0.0312(3) Uani 1 1 d .
O3 O 1.22572(16) 0.35903(5) 0.33124(6) 0.0251(2) Uani 1 1 d .
O4 O 1.61609(19) 0.23418(6) 0.46697(7) 0.0399(3) Uani 1 1 d .
O5 O 1.36840(16) 0.32258(5) 0.46559(5) 0.0229(2) Uani 1 1 d .
N1 N 0.92563(19) 0.09485(6) 0.48048(7) 0.0261(3) Uani 1 1 d .
N2 N 1.37249(18) 0.25245(6) 0.36226(6) 0.0186(3) Uani 1 1 d .
C1 C 0.7244(3) 0.06028(9) 0.50313(10) 0.0349(4) Uani 1 1 d .
H1A H 0.5999 0.0936 0.5016 0.052 Uiso 1 1 calc R
H1B H 0.7537 0.0421 0.5550 0.052 Uiso 1 1 calc R
H1C H 0.6844 0.0219 0.4680 0.052 Uiso 1 1 calc R
C2 C 1.0392(3) 0.14171(9) 0.53695(9) 0.0320(4) Uani 1 1 d .
H2A H 1.1897 0.1528 0.5221 0.048 Uiso 1 1 calc R
H2B H 1.0524 0.1191 0.5869 0.048 Uiso 1 1 calc R
H2C H 0.9515 0.1846 0.5396 0.048 Uiso 1 1 calc R
C3 C 0.9899(2) 0.08893(7) 0.41026(8) 0.0220(3) Uani 1 1 d .
C4 C 1.2571(2) 0.13039(7) 0.32677(8) 0.0233(3) Uani 1 1 d .
H4A H 1.1343 0.1430 0.2878 0.028 Uiso 1 1 calc R
H4B H 1.3183 0.0846 0.3133 0.028 Uiso 1 1 calc R
C5 C 1.4405(2) 0.18482(7) 0.33019(8) 0.0205(3) Uani 1 1 d .
H5 H 1.5680 0.1666 0.3651 0.025 Uiso 1 1 calc R
C6 C 1.5290(3) 0.19337(8) 0.25209(8) 0.0281(3) Uani 1 1 d .
H6A H 1.4079 0.2105 0.2158 0.042 Uiso 1 1 calc R
H6B H 1.5822 0.1484 0.2347 0.042 Uiso 1 1 calc R
H6C H 1.6538 0.2267 0.2556 0.042 Uiso 1 1 calc R
C7 C 1.2092(2) 0.29135(7) 0.31788(8) 0.0203(3) Uani 1 1 d .
C8 C 1.0650(2) 0.40725(7) 0.28912(8) 0.0244(3) Uani 1 1 d .
C9 C 0.8247(3) 0.38959(10) 0.30412(11) 0.0434(5) Uani 1 1 d .
H9A H 0.7798 0.3462 0.2780 0.065 Uiso 1 1 calc R
H9B H 0.7243 0.4272 0.2851 0.065 Uiso 1 1 calc R
H9C H 0.8150 0.3840 0.3590 0.065 Uiso 1 1 calc R
C10 C 1.1042(3) 0.40641(9) 0.20559(9) 0.0336(4) Uani 1 1 d .
H10A H 1.2643 0.4142 0.1998 0.050 Uiso 1 1 calc R
H10B H 1.0150 0.4432 0.1791 0.050 Uiso 1 1 calc R
H10C H 1.0587 0.3613 0.1837 0.050 Uiso 1 1 calc R
C11 C 1.1335(3) 0.47667(8) 0.32450(10) 0.0430(5) Uani 1 1 d .
H11A H 1.1156 0.4753 0.3792 0.065 Uiso 1 1 calc R
H11B H 1.0379 0.5134 0.3006 0.065 Uiso 1 1 calc R
H11C H 1.2912 0.4862 0.3165 0.065 Uiso 1 1 calc R
C12 C 1.4665(2) 0.26848(7) 0.43564(8) 0.0218(3) Uani 1 1 d .
C13 C 1.4565(2) 0.34934(8) 0.54113(8) 0.0253(3) Uani 1 1 d .
C14 C 1.3155(3) 0.41414(10) 0.54926(10) 0.0405(4) Uani 1 1 d .
H14A H 1.3427 0.4470 0.5086 0.061 Uiso 1 1 calc R
H14B H 1.3571 0.4358 0.5988 0.061 Uiso 1 1 calc R
H14C H 1.1557 0.4015 0.5457 0.061 Uiso 1 1 calc R
C15 C 1.7020(3) 0.36866(10) 0.54102(10) 0.0396(4) Uani 1 1 d .
H15A H 1.7908 0.3269 0.5329 0.059 Uiso 1 1 calc R
H15B H 1.7539 0.3897 0.5901 0.059 Uiso 1 1 calc R
H15C H 1.7207 0.4020 0.5000 0.059 Uiso 1 1 calc R
C16 C 1.4138(4) 0.29633(11) 0.60178(10) 0.0509(5) Uani 1 1 d .
H16A H 1.2534 0.2844 0.5981 0.076 Uiso 1 1 calc R
H16B H 1.4577 0.3159 0.6522 0.076 Uiso 1 1 calc R
H16C H 1.5026 0.2544 0.5942 0.076 Uiso 1 1 calc R

loop_
_atom_site_aniso_label
_atom_site_aniso_U_11
_atom_site_aniso_U_22
_atom_site_aniso_U_33
_atom_site_aniso_U_23
_atom_site_aniso_U_13
_atom_site_aniso_U_12
S1 0.0283(2) 0.0247(2) 0.0389(2) -0.00654(17) -0.00164(17) -0.00602(17)
O1 0.0240(5) 0.0233(5) 0.0243(5) -0.0020(4) 0.0036(4) -0.0072(4)
O2 0.0323(6) 0.0257(6) 0.0327(6) -0.0049(5) -0.0144(5) 0.0005(5)
O3 0.0340(6) 0.0162(5) 0.0233(5) 0.0013(4) -0.0088(4) 0.0012(4)
O4 0.0450(7) 0.0330(7) 0.0375(7) -0.0086(5) -0.0206(6) 0.0167(5)
O5 0.0252(5) 0.0256(6) 0.0170(5) -0.0050(4) -0.0032(4) 0.0035(4)
N1 0.0230(6) 0.0243(7) 0.0314(7) 0.0003(5) 0.0048(5) -0.0038(5)
N2 0.0212(6) 0.0159(6) 0.0181(6) -0.0012(4) -0.0009(5) 0.0009(5)
C1 0.0262(8) 0.0369(10) 0.0426(10) 0.0077(8) 0.0094(7) -0.0050(7)
C2 0.0314(8) 0.0364(9) 0.0283(8) -0.0038(7) 0.0031(7) -0.0016(7)
C3 0.0196(7) 0.0150(7) 0.0312(8) 0.0013(6) 0.0006(6) 0.0014(6)
C4 0.0284(7) 0.0196(7) 0.0225(7) -0.0038(6) 0.0047(6) -0.0013(6)
C5 0.0215(7) 0.0165(7) 0.0234(7) -0.0030(6) 0.0020(6) 0.0017(6)
C6 0.0303(8) 0.0272(8) 0.0281(8) -0.0054(6) 0.0092(6) -0.0036(7)
C7 0.0222(7) 0.0191(7) 0.0195(7) 0.0004(5) 0.0019(6) 0.0011(6)
C8 0.0288(7) 0.0196(7) 0.0242(8) 0.0046(6) -0.0017(6) 0.0070(6)
C9 0.0377(9) 0.0388(10) 0.0558(12) 0.0120(9) 0.0158(8) 0.0118(8)
C10 0.0405(9) 0.0342(9) 0.0258(8) 0.0078(7) 0.0013(7) 0.0110(8)
C11 0.0642(12) 0.0211(8) 0.0412(10) 0.0004(7) -0.0106(9) 0.0075(8)
C12 0.0234(7) 0.0192(7) 0.0221(7) 0.0006(6) -0.0019(6) -0.0028(6)
C13 0.0275(7) 0.0308(8) 0.0169(7) -0.0062(6) -0.0015(6) -0.0045(7)
C14 0.0349(9) 0.0482(11) 0.0378(10) -0.0226(8) 0.0000(7) 0.0046(8)
C15 0.0297(8) 0.0465(11) 0.0424(10) -0.0181(8) 0.0016(7) -0.0072(8)
C16 0.0769(14) 0.0547(12) 0.0213(9) 0.0018(8) 0.0043(9) -0.0136(11)

loop_
_atom_type_symbol
_atom_type_description
_atom_type_scat_dispersion_real
_atom_type_scat_dispersion_imag
_atom_type_scat_source
C C 0.0033 0.0016 'International Tables Vol C Tables 4.2.6.8 and 6.1.1.4'
H H 0.0000 0.0000 'International Tables Vol C Tables 4.2.6.8 and 6.1.1.4'
N N 0.0061 0.0033 'International Tables Vol C Tables 4.2.6.8 and 6.1.1.4'
O O 0.0106 0.0060 'International Tables Vol C Tables 4.2.6.8 and 6.1.1.4'
S S 0.1246 0.1234 'International Tables Vol C Tables 4.2.6.8 and 6.1.1.4'

loop_
_geom_angle_atom_site_label_1
_geom_angle_atom_site_label_2
_geom_angle_atom_site_label_3
_geom_angle
C3 O1 C4 118.52(11)
C7 O3 C8 119.35(10)
C12 O5 C13 119.76(10)
C3 N1 C1 121.65(13)
C3 N1 C2 122.08(12)
C1 N1 C2 116.00(13)
C12 N2 C7 126.75(12)
C12 N2 C5 116.29(11)
C7 N2 C5 116.81(10)
N1 C3 O1 111.37(12)
N1 C3 S1 125.27(11)
O1 C3 S1 123.33(11)
O1 C4 C5 107.24(11)
N2 C5 C4 113.69(11)
N2 C5 C6 112.00(11)
C4 C5 C6 110.11(11)
O2 C7 O3 125.79(12)
O2 C7 N2 121.38(13)
O3 C7 N2 112.71(11)
O3 C8 C10 109.46(12)
O3 C8 C11 101.87(11)
C10 C8 C11 110.59(14)
O3 C8 C9 110.54(12)
C10 C8 C9 113.25(13)
C11 C8 C9 110.55(14)
O4 C12 O5 125.62(13)
O4 C12 N2 121.67(13)
O5 C12 N2 112.68(11)
O5 C13 C15 110.72(12)
O5 C13 C16 109.37(12)
C15 C13 C16 112.85(15)
O5 C13 C14 102.36(11)
C15 C13 C14 110.02(13)
C16 C13 C14 111.04(15)

loop_
_geom_bond_atom_site_label_1
_geom_bond_atom_site_label_2
_geom_bond_distance
S1 C3 1.6788(15)
O1 C3 1.3408(17)
O1 C4 1.4461(17)
O2 C7 1.1982(16)
O3 C7 1.3258(16)
O3 C8 1.4863(16)
O4 C12 1.2047(16)
O5 C12 1.3258(17)
O5 C13 1.4811(15)
N1 C3 1.3311(19)
N1 C1 1.4569(19)
N1 C2 1.4652(19)
N2 C12 1.3992(17)
N2 C7 1.4103(17)
N2 C5 1.4892(17)
C4 C5 1.511(2)
C5 C6 1.524(2)
C8 C10 1.510(2)
C8 C11 1.516(2)
C8 C9 1.517(2)
C13 C15 1.510(2)
C13 C16 1.515(2)
C13 C14 1.518(2)
